data_4088334
loop_
_publ_author_name
'Ohki, Yasuhiro'
'Hoshino, Ryoko'
'Tatsumi, Kazuyuki'

_publ_section_title
;
 N-Heterocyclic Carbene Complexes of Three- and Four-Coordinate Fe(I)
;
_journal_issue 10
_journal_name_full Organometallics
_journal_page_first 1368
_journal_paper_doi 10.1021/acs.organomet.5b01025
_journal_volume 35
_journal_year 2016
_chemical_formula_moiety 'C48 H64 F6 Fe N8 O3 P'
_chemical_formula_sum 'C48 H64 F6 Fe N8 O3 P'
_chemical_formula_weight 1001.90
_space_group_IT_number 2
_space_group_name_Hall '-P 1'
_space_group_name_H-M_alt 'P -1'
_symmetry_cell_setting triclinic
_symmetry_Int_Tables_number 2
_symmetry_space_group_name_Hall '-P 1'
_symmetry_space_group_name_H-M 'P -1'
_atom_sites_solution_hydrogens geom
_atom_sites_solution_primary direct
_atom_sites_solution_secondary difmap
_cell_angle_alpha 97.530(4)
_cell_angle_beta 90.594(4)
_cell_angle_gamma 102.621(4)
_cell_formula_units_Z 2
_cell_length_a 11.329(3)
_cell_length_b 12.795(4)
_cell_length_c 19.630(5)
_cell_measurement_reflns_used 6008
_cell_measurement_temperature 173
_cell_measurement_theta_max 27.50
_cell_measurement_theta_min 3.00
_cell_volume 2750.5(13)
_computing_cell_refinement 'CrystalClear-SM Expert 2.0 r4'
_computing_data_collection 'CrystalClear-SM Expert 2.0 r4 (Rigaku, 2009)'
_computing_data_reduction 'CrystalClear-SM Expert 2.0 r4'
_computing_molecular_graphics 'CrystalStructure 4.0'
_computing_publication_material 'CrystalStructure 4.0 (Rigaku, 2010)'
_computing_structure_refinement 'SHELXL97 (Sheldrick, 2008)'
_computing_structure_solution 'SIR92 (Altomare, et al., 1994)'
_diffrn_ambient_temperature 173
_diffrn_detector_area_resol_mean 7.111
_diffrn_measured_fraction_theta_full 0.989
_diffrn_measured_fraction_theta_max 0.989
_diffrn_measurement_device_type 'Rigaku Saturn724'
_diffrn_measurement_method \w
_diffrn_radiation_type 'Mo K\a'
_diffrn_radiation_wavelength 0.71075
_diffrn_reflns_av_R_equivalents 0.0601
_diffrn_reflns_limit_h_max 14
_diffrn_reflns_limit_h_min -14
_diffrn_reflns_limit_k_max 16
_diffrn_reflns_limit_k_min -16
_diffrn_reflns_limit_l_max 25
_diffrn_reflns_limit_l_min -25
_diffrn_reflns_number 33630
_diffrn_reflns_theta_full 27.51
_diffrn_reflns_theta_max 27.50
_diffrn_standards_number 0
_exptl_absorpt_coefficient_mu 0.367
_exptl_absorpt_correction_T_max 0.985
_exptl_absorpt_correction_T_min 0.854
_exptl_absorpt_correction_type multi-scan
_exptl_absorpt_process_details 'REQAB (Rigaku, 1998)'
_exptl_crystal_colour green
_exptl_crystal_density_diffrn 1.210
_exptl_crystal_density_method 'not measured'
_exptl_crystal_description block
_exptl_crystal_F_000 1054.00
_exptl_crystal_size_max 0.100
_exptl_crystal_size_mid 0.100
_exptl_crystal_size_min 0.040
_refine_diff_density_max 0.800
_refine_diff_density_min -0.530
_refine_ls_extinction_method none
_refine_ls_goodness_of_fit_ref 1.011
_refine_ls_hydrogen_treatment constr
_refine_ls_number_parameters 554
_refine_ls_number_reflns 12534
_refine_ls_number_restraints 18
_refine_ls_R_factor_gt 0.0858
_refine_ls_shift/su_max 0.000
_refine_ls_structure_factor_coef Fsqd
_refine_ls_weighting_details 'w = 1/[\s^2^(Fo^2^)+(0.0005P)^2^+10.5000P] where P=(Fo^2^+2Fc^2^)/3'
_refine_ls_weighting_scheme calc
_refine_ls_wR_factor_ref 0.1962
_reflns_number_gt 7772
_reflns_number_total 12534
_reflns_threshold_expression F^2^>2.0\s(F^2^)
_cod_data_source_file om5b01025_si_002.cif
_cod_data_source_block hoshi62-a-[Fe(LEt)4][PF6]
_cod_original_cell_volume 2750.5(14)
_cod_database_code 4088334

loop_
_symmetry_equiv_pos_site_id
_symmetry_equiv_pos_as_xyz
1 +X,+Y,+Z
2 -X,-Y,-Z

loop_
_atom_site_label
_atom_site_type_symbol
_atom_site_fract_x
_atom_site_fract_y
_atom_site_fract_z
_atom_site_U_iso_or_equiv
_atom_site_adp_type
_atom_site_occupancy
_atom_site_symmetry_multiplicity
_atom_site_calc_flag
_atom_site_refinement_flags
Fe1 Fe 0.20423(5) 0.33181(4) 0.23516(3) 0.02807(14) Uani 1.0 2 d .
P1 P 0.29656(19) -0.21262(13) 0.17570(10) 0.0792(6) Uani 1.0 2 d .
F1 F 0.1625(6) -0.2762(6) 0.1625(4) 0.170(3) Uani 1.0 2 d .
F2 F 0.2578(8) -0.1102(4) 0.2140(3) 0.179(3) Uani 1.0 2 d .
F3 F 0.4218(6) -0.1507(7) 0.1922(6) 0.264(5) Uani 1.0 2 d .
F4 F 0.3269(7) -0.3119(5) 0.1321(5) 0.204(4) Uani 1.0 2 d .
F5 F 0.2873(9) -0.1652(5) 0.1081(3) 0.204(4) Uani 1.0 2 d .
F6 F 0.2924(9) -0.2600(5) 0.2426(4) 0.248(5) Uani 1.0 2 d .
O1 O 0.8036(7) -0.1016(5) 0.1288(4) 0.144(3) Uani 1.0 2 d .
O2 O 0.1311(16) 0.9449(14) 0.3721(9) 0.326(8) Uiso 1.0 2 d .
O3 O 0.5525(17) -0.0187(16) 0.3706(9) 0.335(8) Uiso 1.0 2 d .
N1 N 0.4100(3) 0.2993(3) 0.32265(17) 0.0323(8) Uani 1.0 2 d .
N2 N 0.3920(3) 0.4643(3) 0.33966(17) 0.0335(8) Uani 1.0 2 d .
N3 N 0.0623(3) 0.3221(3) 0.36417(17) 0.0373(8) Uani 1.0 2 d .
N4 N 0.0271(3) 0.4473(3) 0.30959(18) 0.0367(8) Uani 1.0 2 d .
N5 N -0.0381(3) 0.2237(3) 0.16411(17) 0.0307(7) Uani 1.0 2 d .
N6 N 0.0582(3) 0.3486(3) 0.11028(17) 0.0332(8) Uani 1.0 2 d .
N7 N 0.3034(3) 0.1947(3) 0.12173(17) 0.0321(8) Uani 1.0 2 d .
N8 N 0.4121(3) 0.3557(3) 0.13843(17) 0.0328(8) Uani 1.0 2 d .
C1 C 0.3403(4) 0.3658(3) 0.30176(19) 0.0291(8) Uani 1.0 2 d .
C2 C 0.5010(4) 0.3551(4) 0.3713(2) 0.0383(10) Uani 1.0 2 d .
C3 C 0.4902(4) 0.4577(4) 0.3815(2) 0.0374(10) Uani 1.0 2 d .
C4 C 0.3902(4) 0.1848(4) 0.2965(3) 0.0374(10) Uani 1.0 2 d .
C5 C 0.4860(4) 0.1570(4) 0.2488(3) 0.0467(11) Uani 1.0 2 d .
C6 C 0.5865(5) 0.3008(5) 0.4043(3) 0.0541(13) Uani 1.0 2 d .
C7 C 0.5661(4) 0.5545(4) 0.4246(3) 0.0483(12) Uani 1.0 2 d .
C8 C 0.3492(4) 0.5626(4) 0.3343(3) 0.0392(10) Uani 1.0 2 d .
C9 C 0.2799(5) 0.5971(5) 0.3954(3) 0.0524(13) Uani 1.0 2 d .
C10 C 0.0949(4) 0.3695(4) 0.3064(2) 0.0328(9) Uani 1.0 2 d .
C11 C -0.0227(4) 0.3692(5) 0.4016(3) 0.0464(12) Uani 1.0 2 d .
C12 C -0.0434(4) 0.4475(4) 0.3677(3) 0.0434(11) Uani 1.0 2 d .
C13 C 0.1111(4) 0.2348(4) 0.3845(3) 0.0422(10) Uani 1.0 2 d .
C14 C 0.2043(5) 0.2716(5) 0.4443(3) 0.0510(12) Uani 1.0 2 d .
C15 C -0.0806(5) 0.3263(5) 0.4629(3) 0.0632(16) Uani 1.0 2 d .
C16 C -0.1255(5) 0.5237(5) 0.3846(3) 0.0641(16) Uani 1.0 2 d .
C17 C 0.0358(4) 0.5243(4) 0.2610(3) 0.0433(11) Uani 1.0 2 d .
C18 C -0.0776(5) 0.5087(5) 0.2152(3) 0.0565(14) Uani 1.0 2 d .
C19 C 0.0696(4) 0.2996(3) 0.16724(19) 0.0279(8) Uani 1.0 2 d .
C20 C -0.1114(4) 0.2253(4) 0.1067(2) 0.0357(9) Uani 1.0 2 d .
C21 C -0.0516(4) 0.3048(4) 0.0734(3) 0.0380(10) Uani 1.0 2 d .
C22 C -0.0670(4) 0.1475(4) 0.2139(2) 0.0371(10) Uani 1.0 2 d .
C23 C -0.1671(4) 0.1690(5) 0.2600(3) 0.0520(13) Uani 1.0 2 d .
C24 C -0.2310(4) 0.1483(4) 0.0892(3) 0.0479(12) Uani 1.0 2 d .
C25 C -0.0891(5) 0.3468(5) 0.0112(3) 0.0533(13) Uani 1.0 2 d .
C26 C 0.1482(4) 0.4411(4) 0.0932(3) 0.0418(10) Uani 1.0 2 d .
C27 C 0.2172(5) 0.4148(5) 0.0301(3) 0.0546(13) Uani 1.0 2 d .
C28 C 0.3113(3) 0.2917(3) 0.16245(19) 0.0286(8) Uani 1.0 2 d .
C29 C 0.3970(4) 0.1978(4) 0.0756(3) 0.0398(10) Uani 1.0 2 d .
C30 C 0.4636(4) 0.2986(4) 0.0853(3) 0.0387(10) Uani 1.0 2 d .
C31 C 0.2099(4) 0.0978(4) 0.1281(3) 0.0392(10) Uani 1.0 2 d .
C32 C 0.1184(4) 0.0667(4) 0.0678(3) 0.0487(12) Uani 1.0 2 d .
C33 C 0.4138(5) 0.0999(5) 0.0293(3) 0.0595(14) Uani 1.0 2 d .
C34 C 0.5694(5) 0.3509(5) 0.0477(3) 0.0614(15) Uani 1.0 2 d .
C35 C 0.4606(4) 0.4684(4) 0.1664(3) 0.0398(10) Uani 1.0 2 d .
C36 C 0.5768(4) 0.4843(4) 0.2099(3) 0.0506(12) Uani 1.0 2 d .
C37 C 0.8572(12) -0.1903(8) 0.1229(7) 0.169(6) Uani 1.0 2 d .
C38 C 0.7649(15) -0.2737(9) 0.1456(8) 0.231(9) Uani 1.0 2 d .
C39 C 0.6654(13) -0.2369(10) 0.1643(13) 0.279(12) Uani 1.0 2 d .
C40 C 0.6894(11) -0.1251(9) 0.1631(9) 0.201(7) Uani 1.0 2 d .
C41 C 0.0124(16) 0.7962(13) 0.3912(9) 0.187(6) Uiso 1.0 2 d .
C42 C 0.121(3) 0.861(3) 0.4088(13) 0.300(11) Uiso 1.0 2 d .
C43 C 0.009(2) 0.9382(18) 0.3267(10) 0.259(8) Uiso 1.0 2 d .
C44 C -0.043(2) 0.823(2) 0.3361(12) 0.281(9) Uiso 1.0 2 d .
C45 C 0.6681(18) 0.0213(16) 0.4193(10) 0.241(8) Uiso 1.0 2 d .
C46 C 0.670(2) -0.0785(19) 0.4402(11) 0.282(10) Uiso 1.0 2 d .
C47 C 0.572(2) -0.1618(18) 0.4307(10) 0.267(9) Uiso 1.0 2 d .
C48 C 0.5022(18) -0.133(2) 0.3831(11) 0.280(9) Uiso 1.0 2 d .
H4A H 0.3103 0.1616 0.2717 0.0449 Uiso 1.0 2 calc R
H4B H 0.3876 0.1434 0.3359 0.0449 Uiso 1.0 2 calc R
H5A H 0.5616 0.1635 0.2754 0.0560 Uiso 1.0 2 calc R
H5B H 0.4998 0.2067 0.2143 0.0560 Uiso 1.0 2 calc R
H5C H 0.4588 0.0826 0.2258 0.0560 Uiso 1.0 2 calc R
H6A H 0.6323 0.2678 0.3687 0.0649 Uiso 1.0 2 calc R
H6B H 0.5405 0.2447 0.4292 0.0649 Uiso 1.0 2 calc R
H6C H 0.6426 0.3544 0.4364 0.0649 Uiso 1.0 2 calc R
H7A H 0.6310 0.5330 0.4489 0.0579 Uiso 1.0 2 calc R
H7B H 0.5156 0.5859 0.4581 0.0579 Uiso 1.0 2 calc R
H7C H 0.6015 0.6082 0.3949 0.0579 Uiso 1.0 2 calc R
H8A H 0.2964 0.5510 0.2923 0.0471 Uiso 1.0 2 calc R
H8B H 0.4197 0.6219 0.3293 0.0471 Uiso 1.0 2 calc R
H9A H 0.2515 0.6619 0.3878 0.0628 Uiso 1.0 2 calc R
H9B H 0.3330 0.6132 0.4370 0.0628 Uiso 1.0 2 calc R
H9C H 0.2103 0.5386 0.4012 0.0628 Uiso 1.0 2 calc R
H13A H 0.1494 0.2019 0.3446 0.0506 Uiso 1.0 2 calc R
H13B H 0.0438 0.1785 0.3977 0.0506 Uiso 1.0 2 calc R
H14A H 0.2431 0.2122 0.4513 0.0612 Uiso 1.0 2 calc R
H14B H 0.1639 0.2925 0.4862 0.0612 Uiso 1.0 2 calc R
H14C H 0.2657 0.3337 0.4340 0.0612 Uiso 1.0 2 calc R
H15A H -0.1674 0.2979 0.4527 0.0758 Uiso 1.0 2 calc R
H15B H -0.0690 0.3846 0.5018 0.0758 Uiso 1.0 2 calc R
H15C H -0.0437 0.2683 0.4748 0.0758 Uiso 1.0 2 calc R
H16A H -0.0864 0.5954 0.3736 0.0770 Uiso 1.0 2 calc R
H16B H -0.1419 0.5286 0.4336 0.0770 Uiso 1.0 2 calc R
H16C H -0.2017 0.4970 0.3574 0.0770 Uiso 1.0 2 calc R
H17A H 0.1050 0.5183 0.2315 0.0519 Uiso 1.0 2 calc R
H17B H 0.0529 0.5982 0.2867 0.0519 Uiso 1.0 2 calc R
H18A H -0.1448 0.5226 0.2435 0.0678 Uiso 1.0 2 calc R
H18B H -0.0983 0.4343 0.1916 0.0678 Uiso 1.0 2 calc R
H18C H -0.0629 0.5591 0.1811 0.0678 Uiso 1.0 2 calc R
H22A H 0.0066 0.1514 0.2427 0.0445 Uiso 1.0 2 calc R
H22B H -0.0913 0.0732 0.1889 0.0445 Uiso 1.0 2 calc R
H23A H -0.1590 0.2472 0.2714 0.0623 Uiso 1.0 2 calc R
H23B H -0.1616 0.1371 0.3023 0.0623 Uiso 1.0 2 calc R
H23C H -0.2456 0.1367 0.2362 0.0623 Uiso 1.0 2 calc R
H24A H -0.2589 0.1546 0.0428 0.0575 Uiso 1.0 2 calc R
H24B H -0.2902 0.1656 0.1224 0.0575 Uiso 1.0 2 calc R
H24C H -0.2220 0.0742 0.0909 0.0575 Uiso 1.0 2 calc R
H25A H -0.0408 0.3268 -0.0275 0.0639 Uiso 1.0 2 calc R
H25B H -0.0760 0.4257 0.0204 0.0639 Uiso 1.0 2 calc R
H25C H -0.1750 0.3155 -0.0002 0.0639 Uiso 1.0 2 calc R
H26A H 0.2065 0.4686 0.1329 0.0502 Uiso 1.0 2 calc R
H26B H 0.1070 0.4995 0.0856 0.0502 Uiso 1.0 2 calc R
H27A H 0.2522 0.3525 0.0354 0.0655 Uiso 1.0 2 calc R
H27B H 0.2822 0.4773 0.0245 0.0655 Uiso 1.0 2 calc R
H27C H 0.1620 0.3975 -0.0106 0.0655 Uiso 1.0 2 calc R
H31A H 0.1669 0.1103 0.1710 0.0470 Uiso 1.0 2 calc R
H31B H 0.2493 0.0367 0.1318 0.0470 Uiso 1.0 2 calc R
H32A H 0.0527 0.0074 0.0775 0.0584 Uiso 1.0 2 calc R
H32B H 0.1582 0.0435 0.0262 0.0584 Uiso 1.0 2 calc R
H32C H 0.0852 0.1293 0.0608 0.0584 Uiso 1.0 2 calc R
H33A H 0.4914 0.0835 0.0411 0.0714 Uiso 1.0 2 calc R
H33B H 0.4131 0.1139 -0.0186 0.0714 Uiso 1.0 2 calc R
H33C H 0.3478 0.0383 0.0350 0.0714 Uiso 1.0 2 calc R
H34A H 0.5451 0.3480 -0.0007 0.0736 Uiso 1.0 2 calc R
H34B H 0.6348 0.3125 0.0508 0.0736 Uiso 1.0 2 calc R
H34C H 0.5976 0.4265 0.0682 0.0736 Uiso 1.0 2 calc R
H35A H 0.3991 0.4954 0.1949 0.0478 Uiso 1.0 2 calc R
H35B H 0.4767 0.5119 0.1279 0.0478 Uiso 1.0 2 calc R
H36A H 0.6373 0.4560 0.1823 0.0607 Uiso 1.0 2 calc R
H36B H 0.5601 0.4456 0.2499 0.0607 Uiso 1.0 2 calc R
H36C H 0.6076 0.5616 0.2255 0.0607 Uiso 1.0 2 calc R

loop_
_atom_site_aniso_label
_atom_site_aniso_U_11
_atom_site_aniso_U_22
_atom_site_aniso_U_33
_atom_site_aniso_U_12
_atom_site_aniso_U_13
_atom_site_aniso_U_23
Fe1 0.0204(3) 0.0326(3) 0.0307(3) 0.0069(2) -0.0019(2) 0.0007(3)
P1 0.1016(14) 0.0454(9) 0.0854(13) 0.0066(9) -0.0229(11) 0.0075(8)
F1 0.118(5) 0.203(7) 0.162(6) -0.007(5) -0.013(4) 0.005(5)
F2 0.329(10) 0.088(4) 0.129(5) 0.063(5) 0.042(6) 0.015(4)
F3 0.091(5) 0.242(9) 0.389(13) -0.039(5) -0.038(6) -0.078(9)
F4 0.205(7) 0.088(4) 0.316(10) 0.060(5) 0.022(7) -0.033(5)
F5 0.405(12) 0.085(4) 0.107(4) 0.015(5) -0.029(6) 0.024(3)
F6 0.423(13) 0.115(5) 0.181(7) -0.018(6) -0.163(8) 0.076(5)
O1 0.152(6) 0.072(4) 0.201(7) 0.007(4) 0.024(6) 0.019(5)
N1 0.0252(16) 0.0382(19) 0.0335(18) 0.0104(14) -0.0061(14) -0.0002(15)
N2 0.0278(17) 0.0365(18) 0.0339(18) 0.0082(14) -0.0042(14) -0.0047(15)
N3 0.0282(17) 0.051(3) 0.0311(18) 0.0081(16) 0.0026(14) -0.0009(16)
N4 0.0238(16) 0.042(2) 0.044(2) 0.0126(15) 0.0020(15) -0.0045(16)
N5 0.0220(15) 0.0334(17) 0.0348(18) 0.0024(13) -0.0033(13) 0.0044(14)
N6 0.0237(16) 0.0395(19) 0.0359(18) 0.0055(14) -0.0019(14) 0.0065(15)
N7 0.0244(16) 0.0310(17) 0.0386(19) 0.0047(13) 0.0022(14) -0.0013(14)
N8 0.0248(16) 0.0339(18) 0.0392(19) 0.0063(14) 0.0041(14) 0.0029(15)
C1 0.0269(19) 0.031(2) 0.0289(19) 0.0089(16) 0.0004(15) -0.0000(16)
C2 0.029(2) 0.048(3) 0.037(3) 0.0101(18) -0.0103(17) -0.0008(19)
C3 0.0237(19) 0.049(3) 0.036(3) 0.0054(18) -0.0051(17) -0.0003(19)
C4 0.034(2) 0.037(3) 0.042(3) 0.0098(18) -0.0066(18) 0.0036(19)
C5 0.042(3) 0.045(3) 0.054(3) 0.019(2) -0.009(3) -0.004(3)
C6 0.044(3) 0.070(4) 0.050(3) 0.020(3) -0.020(3) -0.000(3)
C7 0.034(3) 0.056(3) 0.049(3) 0.007(2) -0.010(2) -0.012(3)
C8 0.036(3) 0.038(3) 0.042(3) 0.0111(18) -0.0063(19) -0.0050(19)
C9 0.043(3) 0.059(3) 0.051(3) 0.017(3) -0.004(3) -0.016(3)
C10 0.0207(18) 0.039(3) 0.036(3) 0.0045(16) -0.0046(16) -0.0017(17)
C11 0.030(3) 0.066(4) 0.038(3) 0.008(2) 0.0036(19) -0.009(3)
C12 0.026(2) 0.054(3) 0.044(3) 0.0071(19) 0.0036(19) -0.011(3)
C13 0.040(3) 0.050(3) 0.036(3) 0.009(2) -0.0006(19) 0.009(2)
C14 0.047(3) 0.071(4) 0.038(3) 0.017(3) -0.001(2) 0.011(3)
C15 0.041(3) 0.103(5) 0.044(3) 0.018(3) 0.006(3) 0.001(3)
C16 0.045(3) 0.076(4) 0.069(4) 0.024(3) 0.010(3) -0.018(3)
C17 0.034(3) 0.041(3) 0.056(3) 0.0140(19) -0.002(2) -0.002(2)
C18 0.044(3) 0.063(4) 0.069(4) 0.028(3) -0.006(3) 0.003(3)
C19 0.0225(18) 0.034(2) 0.0282(19) 0.0078(15) 0.0049(15) 0.0041(16)
C20 0.0264(19) 0.040(3) 0.040(3) 0.0089(17) -0.0095(17) -0.0014(18)
C21 0.029(2) 0.047(3) 0.038(3) 0.0102(18) -0.0096(18) 0.0065(19)
C22 0.030(2) 0.039(3) 0.040(3) 0.0013(17) -0.0025(18) 0.0099(19)
C23 0.031(3) 0.069(4) 0.052(3) 0.001(3) 0.006(2) 0.011(3)
C24 0.032(3) 0.049(3) 0.056(3) -0.000(2) -0.016(2) -0.000(3)
C25 0.045(3) 0.068(4) 0.049(3) 0.012(3) -0.015(3) 0.017(3)
C26 0.034(3) 0.047(3) 0.048(3) 0.0080(19) -0.0022(19) 0.017(2)
C27 0.044(3) 0.070(4) 0.053(3) 0.007(3) 0.004(3) 0.027(3)
C28 0.0220(17) 0.031(2) 0.032(2) 0.0061(15) -0.0051(15) 0.0007(16)
C29 0.030(2) 0.047(3) 0.041(3) 0.0101(19) 0.0034(18) -0.004(2)
C30 0.030(2) 0.049(3) 0.038(3) 0.0121(19) 0.0074(18) 0.0002(19)
C31 0.035(3) 0.032(3) 0.048(3) 0.0068(18) -0.0006(19) -0.0012(19)
C32 0.039(3) 0.046(3) 0.053(3) 0.002(2) -0.001(3) -0.011(3)
C33 0.052(3) 0.062(4) 0.060(4) 0.018(3) 0.013(3) -0.015(3)
C34 0.044(3) 0.071(4) 0.066(4) 0.007(3) 0.025(3) 0.007(3)
C35 0.033(3) 0.034(3) 0.049(3) -0.0001(17) 0.0029(19) 0.0042(19)
C36 0.030(3) 0.058(3) 0.055(3) -0.003(2) 0.000(2) -0.003(3)
C37 0.214(13) 0.080(7) 0.229(13) 0.049(8) 0.125(11) 0.041(8)
C38 0.35(2) 0.116(9) 0.278(17) 0.110(12) 0.234(17) 0.093(10)
C39 0.167(13) 0.125(11) 0.59(4) 0.063(10) 0.100(17) 0.174(17)
C40 0.131(9) 0.109(9) 0.35(2) -0.028(7) 0.073(11) 0.074(11)

loop_
_atom_type_symbol
_atom_type_description
_atom_type_scat_dispersion_real
_atom_type_scat_dispersion_imag
_atom_type_scat_source
Fe Fe 0.3463 0.8444
;
International Tables for Crystallography
(1992, Vol. C, Tables 4.2.6.8 and 6.1.1.4)
;
C C 0.0033 0.0016
;
International Tables for Crystallography
(1992, Vol. C, Tables 4.2.6.8 and 6.1.1.4)
;
N N 0.0061 0.0033
;
International Tables for Crystallography
(1992, Vol. C, Tables 4.2.6.8 and 6.1.1.4)
;
F F 0.0171 0.0103
;
International Tables for Crystallography
(1992, Vol. C, Tables 4.2.6.8 and 6.1.1.4)
;
P P 0.1023 0.0942
;
International Tables for Crystallography
(1992, Vol. C, Tables 4.2.6.8 and 6.1.1.4)
;
H H 0.0000 0.0000
;
International Tables for Crystallography
(1992, Vol. C, Table 6.1.1.4)
;
O O 0.0106 0.0060
;
International Tables for Crystallography
(1992, Vol. C, Tables 4.2.6.8 and 6.1.1.4)
;

loop_
_geom_angle_atom_site_label_1
_geom_angle_atom_site_label_2
_geom_angle_atom_site_label_3
_geom_angle
_geom_angle_publ_flag
C1 Fe1 C10 91.25(16) yes
C1 Fe1 C19 178.90(16) yes
C1 Fe1 C28 89.79(16) yes
C10 Fe1 C19 89.41(16) yes
C10 Fe1 C28 178.81(14) yes
C19 Fe1 C28 89.56(16) yes
F1 P1 F2 92.4(4) yes
F1 P1 F3 176.8(5) yes
F1 P1 F4 84.6(4) yes
F1 P1 F5 88.8(4) yes
F1 P1 F6 86.3(5) yes
F2 P1 F3 85.4(5) yes
F2 P1 F4 174.4(5) yes
F2 P1 F5 87.8(4) yes
F2 P1 F6 89.8(4) yes
F3 P1 F4 97.8(5) yes
F3 P1 F5 93.4(6) yes
F3 P1 F6 91.4(6) yes
F4 P1 F5 87.5(4) yes
F4 P1 F6 94.7(5) yes
F5 P1 F6 174.4(6) yes
C37 O1 C40 110.6(8) yes
C42 O2 C43 112.0(17) yes
C45 O3 C48 105.0(17) yes
C1 N1 C2 112.0(4) yes
C1 N1 C4 123.2(3) yes
C2 N1 C4 124.8(4) yes
C1 N2 C3 111.8(4) yes
C1 N2 C8 122.9(4) yes
C3 N2 C8 125.2(4) yes
C10 N3 C11 112.2(4) yes
C10 N3 C13 123.7(4) yes
C11 N3 C13 124.2(4) yes
C10 N4 C12 112.0(4) yes
C10 N4 C17 123.3(4) yes
C12 N4 C17 124.5(4) yes
C19 N5 C20 112.4(4) yes
C19 N5 C22 122.6(4) yes
C20 N5 C22 124.9(3) yes
C19 N6 C21 112.6(4) yes
C19 N6 C26 123.0(4) yes
C21 N6 C26 124.3(4) yes
C28 N7 C29 112.4(3) yes
C28 N7 C31 123.4(4) yes
C29 N7 C31 124.1(4) yes
C28 N8 C30 111.9(3) yes
C28 N8 C35 123.8(4) yes
C30 N8 C35 124.2(4) yes
Fe1 C1 N1 129.4(3) yes
Fe1 C1 N2 128.3(3) yes
N1 C1 N2 102.4(3) yes
N1 C2 C3 106.9(4) yes
N1 C2 C6 122.8(4) yes
C3 C2 C6 130.3(4) yes
N2 C3 C2 106.9(4) yes
N2 C3 C7 122.3(5) yes
C2 C3 C7 130.7(5) yes
N1 C4 C5 113.8(4) yes
N2 C8 C9 113.7(4) yes
Fe1 C10 N3 128.8(4) yes
Fe1 C10 N4 128.8(3) yes
N3 C10 N4 102.3(4) yes
N3 C11 C12 106.5(4) yes
N3 C11 C15 122.7(5) yes
C12 C11 C15 130.6(5) yes
N4 C12 C11 107.1(5) yes
N4 C12 C16 123.7(5) yes
C11 C12 C16 129.3(5) yes
N3 C13 C14 113.0(4) yes
N4 C17 C18 113.9(4) yes
Fe1 C19 N5 129.7(3) yes
Fe1 C19 N6 128.2(3) yes
N5 C19 N6 102.0(3) yes
N5 C20 C21 106.4(4) yes
N5 C20 C24 123.5(4) yes
C21 C20 C24 130.1(4) yes
N6 C21 C20 106.6(4) yes
N6 C21 C25 123.4(4) yes
C20 C21 C25 130.0(4) yes
N5 C22 C23 113.0(4) yes
N6 C26 C27 113.4(4) yes
Fe1 C28 N7 129.3(3) yes
Fe1 C28 N8 128.5(3) yes
N7 C28 N8 102.2(3) yes
N7 C29 C30 106.5(4) yes
N7 C29 C33 122.7(4) yes
C30 C29 C33 130.7(5) yes
N8 C30 C29 106.9(4) yes
N8 C30 C34 122.6(4) yes
C29 C30 C34 130.4(5) yes
N7 C31 C32 113.1(4) yes
N8 C35 C36 112.8(4) yes
O1 C37 C38 103.0(11) yes
C37 C38 C39 111.7(12) yes
C38 C39 C40 108.9(13) yes
O1 C40 C39 104.4(12) yes
C42 C41 C44 113.3(19) yes
O2 C42 C41 107(3) yes
O2 C43 C44 93.6(17) yes
C41 C44 C43 110.4(17) yes
O3 C45 C46 96.8(15) yes
C45 C46 C47 121(3) yes
C46 C47 C48 104(2) yes
O3 C48 C47 110.6(17) yes
N1 C4 H4A 108.801 no
N1 C4 H4B 108.788 no
C5 C4 H4A 108.801 no
C5 C4 H4B 108.791 no
H4A C4 H4B 107.670 no
C4 C5 H5A 109.482 no
C4 C5 H5B 109.473 no
C4 C5 H5C 109.475 no
H5A C5 H5B 109.470 no
H5A C5 H5C 109.463 no
H5B C5 H5C 109.465 no
C2 C6 H6A 109.472 no
C2 C6 H6B 109.473 no
C2 C6 H6C 109.473 no
H6A C6 H6B 109.469 no
H6A C6 H6C 109.469 no
H6B C6 H6C 109.473 no
C3 C7 H7A 109.468 no
C3 C7 H7B 109.472 no
C3 C7 H7C 109.459 no
H7A C7 H7B 109.473 no
H7A C7 H7C 109.477 no
H7B C7 H7C 109.478 no
N2 C8 H8A 108.824 no
N2 C8 H8B 108.824 no
C9 C8 H8A 108.818 no
C9 C8 H8B 108.814 no
H8A C8 H8B 107.692 no
C8 C9 H9A 109.461 no
C8 C9 H9B 109.468 no
C8 C9 H9C 109.473 no
H9A C9 H9B 109.471 no
H9A C9 H9C 109.476 no
H9B C9 H9C 109.478 no
N3 C13 H13A 108.981 no
N3 C13 H13B 108.976 no
C14 C13 H13A 108.979 no
C14 C13 H13B 108.983 no
H13A C13 H13B 107.780 no
C13 C14 H14A 109.472 no
C13 C14 H14B 109.466 no
C13 C14 H14C 109.481 no
H14A C14 H14B 109.466 no
H14A C14 H14C 109.475 no
H14B C14 H14C 109.467 no
C11 C15 H15A 109.473 no
C11 C15 H15B 109.472 no
C11 C15 H15C 109.476 no
H15A C15 H15B 109.466 no
H15A C15 H15C 109.470 no
H15B C15 H15C 109.470 no
C12 C16 H16A 109.464 no
C12 C16 H16B 109.476 no
C12 C16 H16C 109.466 no
H16A C16 H16B 109.479 no
H16A C16 H16C 109.461 no
H16B C16 H16C 109.482 no
N4 C17 H17A 108.772 no
N4 C17 H17B 108.762 no
C18 C17 H17A 108.775 no
C18 C17 H17B 108.770 no
H17A C17 H17B 107.654 no
C17 C18 H18A 109.475 no
C17 C18 H18B 109.471 no
C17 C18 H18C 109.468 no
H18A C18 H18B 109.477 no
H18A C18 H18C 109.468 no
H18B C18 H18C 109.467 no
N5 C22 H22A 108.988 no
N5 C22 H22B 108.988 no
C23 C22 H22A 108.987 no
C23 C22 H22B 108.979 no
H22A C22 H22B 107.777 no
C22 C23 H23A 109.472 no
C22 C23 H23B 109.473 no
C22 C23 H23C 109.469 no
H23A C23 H23B 109.470 no
H23A C23 H23C 109.469 no
H23B C23 H23C 109.474 no
C20 C24 H24A 109.476 no
C20 C24 H24B 109.464 no
C20 C24 H24C 109.468 no
H24A C24 H24B 109.473 no
H24A C24 H24C 109.479 no
H24B C24 H24C 109.468 no
C21 C25 H25A 109.464 no
C21 C25 H25B 109.465 no
C21 C25 H25C 109.467 no
H25A C25 H25B 109.475 no
H25A C25 H25C 109.483 no
H25B C25 H25C 109.472 no
N6 C26 H26A 108.878 no
N6 C26 H26B 108.885 no
C27 C26 H26A 108.887 no
C27 C26 H26B 108.880 no
H26A C26 H26B 107.725 no
C26 C27 H27A 109.475 no
C26 C27 H27B 109.473 no
C26 C27 H27C 109.472 no
H27A C27 H27B 109.472 no
H27A C27 H27C 109.469 no
H27B C27 H27C 109.466 no
N7 C31 H31A 108.954 no
N7 C31 H31B 108.960 no
C32 C31 H31A 108.964 no
C32 C31 H31B 108.966 no
H31A C31 H31B 107.755 no
C31 C32 H32A 109.464 no
C31 C32 H32B 109.471 no
C31 C32 H32C 109.471 no
H32A C32 H32B 109.476 no
H32A C32 H32C 109.468 no
H32B C32 H32C 109.477 no
C29 C33 H33A 109.466 no
C29 C33 H33B 109.471 no
C29 C33 H33C 109.470 no
H33A C33 H33B 109.478 no
H33A C33 H33C 109.475 no
H33B C33 H33C 109.468 no
C30 C34 H34A 109.473 no
C30 C34 H34B 109.477 no
C30 C34 H34C 109.484 no
H34A C34 H34B 109.457 no
H34A C34 H34C 109.466 no
H34B C34 H34C 109.470 no
N8 C35 H35A 109.038 no
N8 C35 H35B 109.040 no
C36 C35 H35A 109.037 no
C36 C35 H35B 109.038 no
H35A C35 H35B 107.815 no
C35 C36 H36A 109.472 no
C35 C36 H36B 109.470 no
C35 C36 H36C 109.469 no
H36A C36 H36B 109.475 no
H36A C36 H36C 109.477 no
H36B C36 H36C 109.464 no

loop_
_geom_bond_atom_site_label_1
_geom_bond_atom_site_label_2
_geom_bond_distance
_geom_bond_publ_flag
Fe1 C1 1.947(4) yes
Fe1 C10 1.961(4) yes
Fe1 C19 1.953(4) yes
Fe1 C28 1.972(4) yes
P1 F1 1.560(6) yes
P1 F2 1.573(7) yes
P1 F3 1.476(7) yes
P1 F4 1.542(7) yes
P1 F5 1.542(7) yes
P1 F6 1.514(8) yes
O1 C37 1.393(14) yes
O1 C40 1.455(16) yes
O2 C42 1.35(4) yes
O2 C43 1.62(3) yes
O3 C45 1.56(3) yes
O3 C48 1.50(3) yes
N1 C1 1.376(6) yes
N1 C2 1.401(5) yes
N1 C4 1.455(6) yes
N2 C1 1.381(5) yes
N2 C3 1.401(6) yes
N2 C8 1.459(6) yes
N3 C10 1.371(6) yes
N3 C11 1.408(6) yes
N3 C13 1.447(7) yes
N4 C10 1.379(6) yes
N4 C12 1.399(6) yes
N4 C17 1.448(7) yes
N5 C19 1.378(5) yes
N5 C20 1.398(6) yes
N5 C22 1.460(6) yes
N6 C19 1.370(6) yes
N6 C21 1.399(5) yes
N6 C26 1.462(6) yes
N7 C28 1.370(5) yes
N7 C29 1.400(6) yes
N7 C31 1.464(5) yes
N8 C28 1.378(5) yes
N8 C30 1.400(6) yes
N8 C35 1.456(5) yes
C2 C3 1.333(7) yes
C2 C6 1.496(8) yes
C3 C7 1.494(6) yes
C4 C5 1.512(7) yes
C8 C9 1.510(7) yes
C11 C12 1.332(8) yes
C11 C15 1.488(7) yes
C12 C16 1.497(8) yes
C13 C14 1.526(7) yes
C17 C18 1.521(7) yes
C20 C21 1.342(6) yes
C20 C24 1.498(6) yes
C21 C25 1.491(8) yes
C22 C23 1.507(7) yes
C26 C27 1.512(7) yes
C29 C30 1.333(6) yes
C29 C33 1.496(7) yes
C30 C34 1.492(7) yes
C31 C32 1.518(7) yes
C35 C36 1.523(7) yes
C37 C38 1.441(18) yes
C38 C39 1.35(3) yes
C39 C40 1.400(18) yes
C41 C42 1.34(3) yes
C41 C44 1.37(3) yes
C43 C44 1.50(4) yes
C45 C46 1.40(4) yes
C46 C47 1.35(3) yes
C47 C48 1.36(4) yes
C4 H4A 0.990 no
C4 H4B 0.990 no
C5 H5A 0.980 no
C5 H5B 0.980 no
C5 H5C 0.980 no
C6 H6A 0.980 no
C6 H6B 0.980 no
C6 H6C 0.980 no
C7 H7A 0.980 no
C7 H7B 0.980 no
C7 H7C 0.980 no
C8 H8A 0.990 no
C8 H8B 0.990 no
C9 H9A 0.980 no
C9 H9B 0.980 no
C9 H9C 0.980 no
C13 H13A 0.990 no
C13 H13B 0.990 no
C14 H14A 0.980 no
C14 H14B 0.980 no
C14 H14C 0.980 no
C15 H15A 0.980 no
C15 H15B 0.980 no
C15 H15C 0.980 no
C16 H16A 0.980 no
C16 H16B 0.980 no
C16 H16C 0.980 no
C17 H17A 0.990 no
C17 H17B 0.990 no
C18 H18A 0.980 no
C18 H18B 0.980 no
C18 H18C 0.980 no
C22 H22A 0.990 no
C22 H22B 0.990 no
C23 H23A 0.980 no
C23 H23B 0.980 no
C23 H23C 0.980 no
C24 H24A 0.980 no
C24 H24B 0.980 no
C24 H24C 0.980 no
C25 H25A 0.980 no
C25 H25B 0.980 no
C25 H25C 0.980 no
C26 H26A 0.990 no
C26 H26B 0.990 no
C27 H27A 0.980 no
C27 H27B 0.980 no
C27 H27C 0.980 no
C31 H31A 0.990 no
C31 H31B 0.990 no
C32 H32A 0.980 no
C32 H32B 0.980 no
C32 H32C 0.980 no
C33 H33A 0.980 no
C33 H33B 0.980 no
C33 H33C 0.980 no
C34 H34A 0.980 no
C34 H34B 0.980 no
C34 H34C 0.980 no
C35 H35A 0.990 no
C35 H35B 0.990 no
C36 H36A 0.980 no
C36 H36B 0.980 no
C36 H36C 0.980 no

loop_
_geom_contact_atom_site_label_1
_geom_contact_atom_site_label_2
_geom_contact_distance
_geom_contact_publ_flag
_geom_contact_site_symmetry_2
Fe1 C4 3.420(5) no .
Fe1 C8 3.394(4) no .
Fe1 C13 3.419(5) no .
Fe1 C17 3.422(5) no .
Fe1 C22 3.424(4) no .
Fe1 C26 3.390(5) no .
Fe1 C31 3.439(5) no .
Fe1 C35 3.434(5) no .
N1 C8 3.563(6) no .
N1 C13 3.571(6) no .
N1 C14 3.353(6) no .
N1 C28 3.309(5) no .
N2 C4 3.561(6) no .
N2 C10 3.344(5) no .
N2 C35 3.502(6) no .
N2 C36 3.315(6) no .
N3 C1 3.350(5) no .
N3 C17 3.547(7) no .
N3 C22 3.548(5) no .
N3 C23 3.374(6) no .
N4 C9 3.373(6) no .
N4 C13 3.550(7) no .
N4 C19 3.264(5) no .
N5 C10 3.297(5) no .
N5 C26 3.555(6) no .
N5 C31 3.566(6) no .
N5 C32 3.374(6) no .
N6 C17 3.520(6) no .
N6 C18 3.339(7) no .
N6 C22 3.551(6) no .
N6 C28 3.293(6) no .
N7 C4 3.585(6) no .
N7 C5 3.373(6) no .
N7 C19 3.302(6) no .
N7 C35 3.555(5) no .
N8 C1 3.309(5) no .
N8 C26 3.541(6) no .
N8 C27 3.319(7) no .
N8 C31 3.562(5) no .
C1 C5 3.490(7) no .
C1 C9 3.477(7) no .
C1 C13 3.330(6) no .
C1 C14 3.438(7) no .
C1 C35 3.294(6) no .
C1 C36 3.431(6) no .
C2 C5 3.231(7) no .
C3 C9 3.268(8) no .
C3 C36 3.557(7) no .
C4 C6 3.043(6) no .
C4 C28 3.320(7) no .
C5 C6 3.396(7) no .
C5 C28 3.457(7) no .
C6 C7 3.277(8) no .
C7 C8 3.042(7) no .
C7 C9 3.457(7) no .
C8 C10 3.347(6) no .
C9 C10 3.442(6) no .
C10 C14 3.454(7) no .
C10 C18 3.532(8) no .
C10 C22 3.322(6) no .
C10 C23 3.497(6) no .
C11 C14 3.242(8) no .
C11 C17 3.591(7) no .
C12 C13 3.589(8) no .
C12 C18 3.231(8) no .
C13 C15 3.028(8) no .
C14 C15 3.462(8) no .
C15 C16 3.250(10) no .
C16 C17 3.052(8) no .
C16 C18 3.360(8) no .
C17 C19 3.303(6) no .
C18 C19 3.486(7) no .
C19 C23 3.498(6) no .
C19 C27 3.504(7) no .
C19 C31 3.330(7) no .
C19 C32 3.494(7) no .
C20 C23 3.222(7) no .
C21 C27 3.237(7) no .
C22 C24 3.061(7) no .
C23 C24 3.387(7) no .
C24 C25 3.266(7) no .
C25 C26 3.043(7) no .
C25 C27 3.392(7) no .
C26 C28 3.329(7) no .
C27 C28 3.481(7) no .
C28 C32 3.504(6) no .
C28 C36 3.476(6) no .
C29 C32 3.226(6) no .
C29 C35 3.598(6) no .
C30 C31 3.600(6) no .
C30 C36 3.217(6) no .
C31 C33 3.029(7) no .
C32 C33 3.386(7) no .
C33 C34 3.280(8) no .
C34 C35 3.026(8) no .
C34 C36 3.401(8) no .
F1 C17 3.474(9) no 1_545
F1 C25 3.454(8) no 2_555
F2 O2 3.485(19) no 1_545
F2 C31 3.465(8) no .
F3 C39 3.214(18) no .
F3 C40 3.046(14) no .
F4 C26 3.347(7) no 1_545
F5 C25 3.479(8) no 2_555
F6 C8 3.239(9) no 1_545
F6 C48 3.59(2) no .
O1 C22 3.407(7) no 1_655
O1 C24 3.488(9) no 1_655
O2 F2 3.485(19) no 1_565
C8 F6 3.239(9) no 1_565
C15 C41 3.594(19) no 2_566
C16 C41 3.481(16) no .
C17 F1 3.474(9) no 1_565
C22 O1 3.407(7) no 1_455
C24 O1 3.488(9) no 1_455
C25 F1 3.454(8) no 2_555
C25 F5 3.479(8) no 2_555
C26 F4 3.347(7) no 1_565
C31 F2 3.465(8) no .
C39 F3 3.214(18) no .
C40 F3 3.046(14) no .
C41 C15 3.594(19) no 2_566
C41 C16 3.481(16) no .
C48 F6 3.59(2) no .
Fe1 H4A 2.8694 no .
Fe1 H8A 2.8428 no .
Fe1 H13A 2.8768 no .
Fe1 H17A 2.8600 no .
Fe1 H22A 2.8635 no .
Fe1 H26A 2.8281 no .
Fe1 H31A 2.8855 no .
Fe1 H35A 2.8860 no .
N1 H5A 2.7824 no .
N1 H5B 2.6220 no .
N1 H5C 3.3048 no .
N1 H6A 2.7958 no .
N1 H6B 2.7962 no .
N1 H6C 3.3289 no .
N1 H13A 3.0029 no .
N1 H14A 3.3326 no .
N1 H14C 2.7888 no .
N1 H36B 2.7925 no .
N2 H7A 3.3239 no .
N2 H7B 2.7956 no .
N2 H7C 2.7779 no .
N2 H9A 3.3133 no .
N2 H9B 2.7113 no .
N2 H9C 2.6839 no .
N2 H14C 2.8439 no .
N2 H35A 2.9204 no .
N2 H36B 2.6364 no .
N2 H36C 3.4726 no .
N3 H9C 2.9034 no .
N3 H14A 3.3035 no .
N3 H14B 2.7532 no .
N3 H14C 2.6351 no .
N3 H15A 3.1255 no .
N3 H15B 3.1912 no .
N3 H15C 2.5911 no .
N3 H22A 2.9765 no .
N3 H23A 2.9863 no .
N3 H23B 3.1737 no .
N4 H8A 3.0911 no .
N4 H9A 3.4821 no .
N4 H9C 2.6866 no .
N4 H16A 2.7018 no .
N4 H16B 3.3134 no .
N4 H16C 2.9358 no .
N4 H18A 2.7386 no .
N4 H18B 2.6712 no .
N4 H18C 3.3126 no .
N4 H23A 2.9439 no .
N5 H18B 2.9060 no .
N5 H23A 2.5450 no .
N5 H23B 3.2772 no .
N5 H23C 2.8472 no .
N5 H24A 3.3269 no .
N5 H24B 2.8716 no .
N5 H24C 2.7462 no .
N5 H31A 3.0058 no .
N5 H32A 3.4144 no .
N5 H32C 2.7714 no .
N6 H17A 2.9623 no .
N6 H18B 2.7105 no .
N6 H18C 3.4273 no .
N6 H25A 2.8731 no .
N6 H25B 2.7305 no .
N6 H25C 3.3193 no .
N6 H27A 2.6518 no .
N6 H27B 3.3126 no .
N6 H27C 2.7436 no .
N6 H32C 2.9287 no .
N7 H4A 3.0302 no .
N7 H5B 2.8226 no .
N7 H5C 3.3355 no .
N7 H27A 2.9458 no .
N7 H32A 3.3148 no .
N7 H32B 2.7487 no .
N7 H32C 2.6486 no .
N7 H33A 3.1411 no .
N7 H33B 3.1762 no .
N7 H33C 2.5919 no .
N8 H5B 2.8946 no .
N8 H26A 3.0044 no .
N8 H27A 2.6918 no .
N8 H27B 3.3800 no .
N8 H34A 3.1341 no .
N8 H34B 3.1759 no .
N8 H34C 2.5872 no .
N8 H36A 2.6712 no .
N8 H36B 2.7099 no .
N8 H36C 3.3102 no .
C1 H4A 2.5482 no .
C1 H4B 3.1608 no .
C1 H5B 3.3334 no .
C1 H8A 2.5539 no .
C1 H8B 3.1747 no .
C1 H9C 3.3491 no .
C1 H13A 2.8814 no .
C1 H14C 2.7914 no .
C1 H35A 2.8376 no .
C1 H36B 2.7380 no .
C2 H4A 3.3055 no .
C2 H4B 2.7268 no .
C2 H5A 3.0938 no .
C2 H5B 3.3992 no .
C2 H7A 2.6923 no .
C2 H7B 3.1798 no .
C2 H7C 3.1597 no .
C2 H14A 3.5863 no .
C2 H14C 2.9218 no .
C2 H36B 2.8079 no .
C3 H6A 3.1797 no .
C3 H6B 3.1553 no .
C3 H6C 2.6863 no .
C3 H8A 3.3065 no .
C3 H8B 2.7188 no .
C3 H9B 3.0557 no .
C3 H9C 3.5548 no .
C3 H14C 2.9607 no .
C3 H36B 2.7060 no .
C4 H6A 2.9859 no .
C4 H6B 3.0146 no .
C4 H13A 2.9394 no .
C4 H14A 3.4943 no .
C4 H14C 3.5784 no .
C4 H31A 3.4029 no .
C5 H6A 2.8843 no .
C5 H6B 3.5768 no .
C5 H31B 3.4605 no .
C6 H4B 2.8595 no .
C6 H5A 2.8578 no .
C6 H7A 2.9151 no .
C7 H6C 2.9128 no .
C7 H8B 2.8243 no .
C7 H9B 2.9029 no .
C7 H36B 3.5222 no .
C8 H7B 3.0017 no .
C8 H7C 2.9907 no .
C8 H17A 3.3090 no .
C8 H35A 2.8603 no .
C8 H36B 3.4197 no .
C9 H7B 2.9672 no .
C9 H14C 3.5201 no .
C9 H17B 3.3284 no .
C10 H8A 2.9225 no .
C10 H9C 2.7399 no .
C10 H13A 2.5564 no .
C10 H13B 3.1737 no .
C10 H14C 3.2882 no .
C10 H17A 2.5383 no .
C10 H17B 3.1363 no .
C10 H18B 3.4257 no .
C10 H22A 2.8625 no .
C10 H23A 2.9847 no .
C11 H9C 3.0288 no .
C11 H13A 3.2986 no .
C11 H13B 2.6988 no .
C11 H14B 3.0745 no .
C11 H14C 3.4596 no .
C11 H16A 3.2439 no .
C11 H16B 2.6945 no .
C11 H16C 3.0530 no .
C11 H23A 3.0286 no .
C11 H23B 3.3870 no .
C12 H9C 2.8892 no .
C12 H15A 2.8518 no .
C12 H15B 2.8512 no .
C12 H15C 3.3071 no .
C12 H17A 3.2954 no .
C12 H17B 2.7121 no .
C12 H18A 3.0375 no .
C12 H18B 3.4810 no .
C12 H23A 3.0116 no .
C13 H4A 3.3707 no .
C13 H15C 2.5674 no .
C13 H22A 2.9816 no .
C13 H23B 3.3744 no .
C14 H4B 3.4926 no .
C14 H15C 2.8701 no .
C15 H13B 2.7880 no .
C15 H14B 2.9359 no .
C15 H16B 2.9451 no .
C16 H15A 3.2845 no .
C16 H15B 3.2269 no .
C16 H17B 2.8982 no .
C16 H18A 2.7734 no .
C17 H8A 2.9457 no .
C17 H9A 3.4810 no .
C17 H9C 3.3333 no .
C17 H16A 2.7786 no .
C17 H16C 3.2887 no .
C17 H26A 3.2873 no .
C17 H26B 3.5329 no .
C18 H16A 3.1709 no .
C18 H16C 3.1446 no .
C18 H23A 3.5919 no .
C18 H26B 3.3167 no .
C19 H17A 2.8564 no .
C19 H18B 2.8380 no .
C19 H22A 2.5417 no .
C19 H22B 3.1498 no .
C19 H23A 3.3242 no .
C19 H26A 2.5446 no .
C19 H26B 3.1474 no .
C19 H27A 3.3762 no .
C19 H31A 2.8800 no .
C19 H32C 2.8513 no .
C20 H18B 2.9335 no .
C20 H22A 3.3083 no .
C20 H22B 2.7299 no .
C20 H23A 3.2697 no .
C20 H23C 3.1850 no .
C20 H25A 3.1225 no .
C20 H25B 3.2106 no .
C20 H25C 2.6873 no .
C20 H32C 2.8686 no .
C21 H18B 2.7946 no .
C21 H24A 2.6951 no .
C21 H24B 3.1306 no .
C21 H24C 3.2157 no .
C21 H26A 3.3036 no .
C21 H26B 2.7153 no .
C21 H27A 3.4689 no .
C21 H27C 3.0535 no .
C21 H32C 2.9817 no .
C22 H13A 3.4244 no .
C22 H24B 3.1544 no .
C22 H24C 2.8968 no .
C22 H31A 2.9065 no .
C22 H32A 3.4783 no .
C22 H32C 3.4873 no .
C23 H13B 3.5617 no .
C23 H24B 3.0187 no .
C23 H24C 3.3832 no .
C24 H22B 2.8897 no .
C24 H23C 2.9138 no .
C24 H25C 2.9112 no .
C25 H18B 3.5820 no .
C25 H24A 2.9139 no .
C25 H26B 2.8591 no .
C25 H27C 2.8256 no .
C26 H17A 2.8491 no .
C26 H18B 3.4042 no .
C26 H18C 3.4582 no .
C26 H25A 3.1560 no .
C26 H25B 2.8578 no .
C26 H35A 3.3461 no .
C27 H25A 3.0413 no .
C27 H25B 3.3593 no .
C27 H35B 3.3965 no .
C28 H4A 2.8799 no .
C28 H5B 2.8345 no .
C28 H26A 2.8934 no .
C28 H27A 2.8248 no .
C28 H31A 2.5574 no .
C28 H31B 3.1583 no .
C28 H32C 3.3688 no .
C28 H35A 2.5697 no .
C28 H35B 3.1817 no .
C28 H36B 3.3698 no .
C29 H5B 2.9281 no .
C29 H5C 3.5916 no .
C29 H27A 3.0063 no .
C29 H31A 3.3065 no .
C29 H31B 2.7193 no .
C29 H32B 3.0439 no .
C29 H32C 3.4489 no .
C29 H34A 2.8544 no .
C29 H34B 2.8521 no .
C29 H34C 3.3102 no .
C30 H5B 2.9877 no .
C30 H27A 2.8330 no .
C30 H33A 2.8608 no .
C30 H33B 2.8634 no .
C30 H33C 3.3155 no .
C30 H35A 3.3037 no .
C30 H35B 2.7181 no .
C30 H36A 2.9557 no .
C30 H36B 3.5498 no .
C31 H4A 2.9711 no .
C31 H5B 3.5850 no .
C31 H5C 3.4481 no .
C31 H22A 3.3515 no .
C31 H22B 3.5893 no .
C31 H33C 2.5627 no .
C32 H22B 3.3839 no .
C32 H33C 2.7726 no .
C33 H31B 2.8324 no .
C33 H32B 2.8247 no .
C33 H34A 3.3284 no .
C33 H34B 3.2476 no .
C34 H33A 3.3256 no .
C34 H33B 3.2550 no .
C34 H35B 2.8207 no .
C34 H36A 2.8214 no .
C35 H8A 3.3100 no .
C35 H26A 2.9464 no .
C35 H27A 3.4246 no .
C35 H27B 3.4515 no .
C35 H34C 2.5623 no .
C36 H5B 3.4801 no .
C36 H8B 3.4837 no .
C36 H34C 2.8082 no .
H4A H5A 2.8413 no .
H4A H5B 2.4262 no .
H4A H5C 2.2805 no .
H4A H13A 2.4311 no .
H4A H22A 3.4533 no .
H4A H31A 2.4706 no .
H4A H31B 2.9823 no .
H4B H5A 2.2952 no .
H4B H5B 2.8444 no .
H4B H5C 2.4087 no .
H4B H6A 2.8980 no .
H4B H6B 2.5227 no .
H4B H13A 2.9548 no .
H4B H14A 2.9610 no .
H4B H14C 3.4401 no .
H5A H6A 2.1543 no .
H5A H6B 3.0907 no .
H5B H6A 3.2912 no .
H5B H31B 3.4186 no .
H5B H33A 3.5450 no .
H5B H36A 3.3714 no .
H5B H36B 2.9696 no .
H5C H31A 3.5722 no .
H5C H31B 2.8980 no .
H6A H7A 3.5508 no .
H6B H7A 3.5731 no .
H6B H14A 3.3434 no .
H6B H14C 3.5388 no .
H6C H7A 2.2985 no .
H6C H7B 3.5453 no .
H6C H7C 3.5744 no .
H7B H8B 2.8723 no .
H7B H9B 2.2151 no .
H7B H9C 3.5217 no .
H7C H8B 2.4689 no .
H7C H9B 3.1714 no .
H7C H36B 3.2635 no .
H7C H36C 3.3060 no .
H8A H9A 2.3293 no .
H8A H9B 2.8475 no .
H8A H9C 2.3678 no .
H8A H17A 2.3915 no .
H8A H17B 2.9537 no .
H8A H26A 3.2472 no .
H8A H35A 2.3595 no .
H8A H36B 3.5990 no .
H8B H9A 2.3511 no .
H8B H9B 2.3453 no .
H8B H9C 2.8481 no .
H8B H35A 2.8880 no .
H8B H36B 3.2783 no .
H8B H36C 3.1112 no .
H9A H17A 3.5540 no .
H9A H17B 2.8892 no .
H9B H14C 3.4822 no .
H9C H14C 2.9730 no .
H9C H17A 3.4841 no .
H9C H17B 3.1251 no .
H13A H14A 2.3131 no .
H13A H14B 2.8574 no .
H13A H14C 2.4221 no .
H13A H15C 3.5208 no .
H13A H22A 2.4846 no .
H13A H23B 3.5028 no .
H13A H31A 3.4774 no .
H13B H14A 2.4067 no .
H13B H14B 2.3264 no .
H13B H14C 2.8594 no .
H13B H15A 3.2317 no .
H13B H15B 3.5881 no .
H13B H15C 2.1593 no .
H13B H22A 3.0327 no .
H13B H23B 2.8836 no .
H14A H15C 3.4989 no .
H14B H15B 3.1183 no .
H14B H15C 2.3078 no .
H14C H15C 3.5462 no .
H15A H16B 2.9754 no .
H15A H16C 3.4353 no .
H15A H23A 3.5383 no .
H15A H23B 3.3791 no .
H15B H16B 2.6743 no .
H16A H17B 2.3345 no .
H16A H18A 2.6267 no .
H16C H17B 3.2938 no .
H16C H18A 2.3782 no .
H16C H18B 3.5236 no .
H16C H23A 3.5467 no .
H17A H18A 2.8542 no .
H17A H18B 2.3944 no .
H17A H18C 2.3231 no .
H17A H26A 2.3491 no .
H17A H26B 2.8423 no .
H17A H35A 3.4818 no .
H17B H18A 2.3391 no .
H17B H18B 2.8556 no .
H17B H18C 2.3772 no .
H18B H23A 2.9908 no .
H18B H25B 3.3628 no .
H18B H26B 3.1844 no .
H18C H25B 3.3708 no .
H18C H26A 3.5875 no .
H18C H26B 2.8531 no .
H22A H23A 2.4870 no .
H22A H23B 2.2332 no .
H22A H23C 2.8221 no .
H22A H31A 2.4148 no .
H22B H23A 2.8274 no .
H22B H23B 2.4711 no .
H22B H23C 2.2439 no .
H22B H24B 3.1127 no .
H22B H24C 2.4181 no .
H22B H31A 2.8917 no .
H22B H32A 2.8882 no .
H22B H32C 3.2841 no .
H23A H24B 3.2077 no .
H23C H24B 2.3792 no .
H23C H24C 2.8906 no .
H24A H25A 3.3694 no .
H24A H25C 2.3391 no .
H24B H25C 3.3699 no .
H24C H32A 3.4072 no .
H24C H32C 3.4697 no .
H25A H26B 3.1047 no .
H25A H27A 3.4610 no .
H25A H27C 2.2811 no .
H25B H26B 2.3664 no .
H25B H27C 2.8582 no .
H26A H27A 2.3972 no .
H26A H27B 2.3082 no .
H26A H27C 2.8474 no .
H26A H35A 2.4227 no .
H26A H35B 2.9945 no .
H26B H27A 2.8491 no .
H26B H27B 2.3808 no .
H26B H27C 2.3228 no .
H27A H32C 3.1656 no .
H27A H34A 3.4114 no .
H27A H35B 3.2551 no .
H27B H35A 3.5440 no .
H27B H35B 2.9012 no .
H31A H32A 2.3120 no .
H31A H32B 2.8522 no .
H31A H32C 2.4063 no .
H31A H33C 3.5305 no .
H31B H32A 2.3907 no .
H31B H32B 2.3260 no .
H31B H32C 2.8539 no .
H31B H33A 3.2730 no .
H31B H33C 2.2134 no .
H32A H33C 3.4049 no .
H32B H33B 3.0076 no .
H32B H33C 2.1694 no .
H32C H33C 3.4429 no .
H33A H34A 3.5119 no .
H33A H34B 3.0045 no .
H33B H34A 3.0147 no .
H33B H34B 3.2947 no .
H34A H35B 3.2771 no .
H34B H36A 2.9618 no .
H34C H35A 3.5251 no .
H34C H35B 2.1902 no .
H34C H36A 2.2457 no .
H34C H36B 3.5780 no .
H34C H36C 3.3223 no .
H35A H36A 2.8596 no .
H35A H36B 2.3547 no .
H35A H36C 2.3714 no .
H35B H36A 2.3856 no .
H35B H36B 2.8590 no .
H35B H36C 2.3411 no .
P1 H31B 3.5589 no .
F1 H17A 3.0620 no 1_545
F1 H17B 3.2077 no 1_545
F1 H18C 2.9938 no 1_545
F1 H25A 2.9022 no 2_555
F1 H25C 3.1681 no 2_555
F1 H26A 3.3872 no 1_545
F1 H26B 2.9938 no 1_545
F2 H4A 3.4326 no .
F2 H5C 2.9520 no .
F2 H31A 3.4079 no .
F2 H31B 2.6495 no .
F3 H5C 2.9074 no .
F4 H25C 3.0827 no 2_555
F4 H26A 2.8435 no 1_545
F4 H26B 3.0994 no 1_545
F4 H27B 3.1428 no 1_545
F4 H34A 3.0040 no 2_655
F4 H35A 3.1503 no 1_545
F4 H35B 3.0980 no 1_545
F5 H24A 2.9994 no 2_555
F5 H25A 3.3318 no 2_555
F5 H25C 2.7579 no 2_555
F5 H31B 2.6928 no .
F5 H33C 3.0858 no .
F6 H8A 2.7330 no 1_545
F6 H8B 2.9715 no 1_545
F6 H9A 3.1484 no 1_545
F6 H17A 3.1303 no 1_545
F6 H17B 3.1168 no 1_545
O1 H22B 2.4349 no 1_655
O1 H24C 2.5319 no 1_655
O1 H32A 3.1030 no 1_655
O1 H32B 3.2362 no 2_655
O1 H33B 3.2181 no 2_655
O2 H4B 3.5632 no 1_565
O2 H13A 3.3640 no 1_565
O2 H13B 3.3281 no 1_565
O2 H14A 3.5213 no 1_565
O3 H4B 3.2086 no .
O3 H5A 3.1600 no .
O3 H5C 3.5214 no .
O3 H6A 3.5841 no .
O3 H6B 3.4479 no .
C2 H7B 3.3533 no 2_666
C2 H16C 3.4906 no 1_655
C3 H7B 3.2674 no 2_666
C3 H16C 3.4618 no 1_655
C5 H23C 3.1173 no 1_655
C5 H24B 3.5604 no 1_655
C6 H7B 3.2424 no 2_666
C6 H9B 3.2192 no 2_666
C6 H15A 2.9457 no 1_655
C6 H16C 3.3045 no 1_655
C7 H7A 3.4875 no 2_666
C7 H7B 3.1296 no 2_666
C7 H14B 3.5542 no 2_666
C7 H14C 3.3238 no 2_666
C7 H16B 3.4012 no 1_655
C7 H16C 3.1402 no 1_655
C9 H6C 3.3489 no 2_666
C9 H15A 3.4781 no 2_566
C9 H15B 3.1712 no 2_566
C11 H15B 3.4004 no 2_566
C12 H15B 3.1775 no 2_566
C14 H7A 3.2613 no 2_666
C14 H16B 3.4633 no 2_566
C15 H6C 3.2770 no 1_455
C15 H9A 3.5329 no 2_566
C15 H9C 3.4989 no 2_566
C15 H16B 3.2842 no 2_566
C16 H6C 3.2837 no 1_455
C16 H7A 3.0655 no 1_455
C16 H7C 3.4926 no 1_455
C16 H14B 3.3262 no 2_566
C16 H15B 3.0482 no 2_566
C18 H36A 3.1922 no 1_455
C20 H34B 3.5178 no 1_455
C21 H34B 3.5998 no 1_455
C23 H5A 3.0788 no 1_455
C23 H6A 3.4598 no 1_455
C24 H32B 3.3616 no 2_555
C24 H33A 3.1724 no 1_455
C24 H33C 3.2287 no 2_555
C24 H34B 3.0142 no 1_455
C25 H25B 3.2357 no 2_565
C25 H26B 2.9436 no 2_565
C25 H27B 3.5893 no 2_565
C25 H27C 3.5474 no 2_565
C25 H34B 3.1817 no 1_455
C26 H25B 3.1806 no 2_565
C27 H25B 3.1038 no 2_565
C27 H34C 3.3911 no 2_665
C32 H32A 3.3422 no 2_555
C32 H32B 3.5332 no 2_555
C33 H24A 3.4545 no 2_555
C33 H24C 3.4137 no 2_555
C33 H33A 2.9766 no 2_655
C34 H24A 3.4893 no 1_655
C34 H24B 3.5796 no 1_655
C34 H25C 3.1615 no 1_655
C34 H27B 2.9870 no 2_665
C36 H18A 3.1340 no 1_655
C37 H22B 3.3720 no 1_655
C37 H25A 3.4187 no 2_655
C37 H27A 3.5492 no 2_655
C37 H27C 3.1837 no 2_655
C37 H32A 3.2062 no 1_655
C38 H18C 3.3261 no 1_645
C38 H27A 3.5544 no 2_655
C38 H27C 3.1207 no 2_655
C38 H36C 3.0595 no 1_545
C39 H35B 3.4318 no 1_545
C39 H36C 2.9342 no 1_545
C40 H22B 3.1221 no 1_655
C40 H23C 3.3854 no 1_655
C40 H24C 3.0611 no 1_655
C40 H33B 3.0862 no 2_655
C41 H9A 3.5079 no .
C41 H14B 3.3008 no 2_566
C41 H15B 3.4746 no 2_566
C41 H15C 2.8994 no 2_566
C41 H16A 2.5451 no .
C41 H17B 3.1627 no .
C42 H9A 3.2052 no .
C42 H15C 3.0222 no 2_566
C43 H13A 3.3723 no 1_565
C43 H13B 3.1445 no 1_565
C43 H22A 3.3733 no 1_565
C43 H23B 3.5884 no 1_565
C44 H16A 3.0354 no .
C44 H17B 3.3273 no .
C45 H6A 3.5316 no .
C45 H6B 3.4596 no .
C45 H15A 3.5931 no 1_655
C45 H23B 3.3052 no 1_655
C46 H14A 3.1746 no 2_656
C47 H6B 3.2505 no 2_656
C47 H7B 3.2687 no 1_545
C47 H7C 3.0258 no 1_545
C47 H8B 3.3167 no 1_545
C47 H9B 3.5125 no 1_545
C47 H14A 3.3246 no 2_656
C48 H8B 3.1067 no 1_545
C48 H9A 3.4315 no 1_545
H4A F2 3.4326 no .
H4B O2 3.5632 no 1_545
H4B O3 3.2086 no .
H5A O3 3.1600 no .
H5A C23 3.0788 no 1_655
H5A H23A 3.1172 no 1_655
H5A H23B 3.2719 no 1_655
H5A H23C 2.4033 no 1_655
H5A H24B 3.4568 no 1_655
H5B H23C 3.2429 no 1_655
H5B H24B 3.0952 no 1_655
H5C F2 2.9520 no .
H5C F3 2.9074 no .
H5C O3 3.5214 no .
H5C H23C 3.2663 no 1_655
H5C H24B 3.5626 no 1_655
H6A O3 3.5841 no .
H6A C23 3.4598 no 1_655
H6A C45 3.5316 no .
H6A H15A 2.7173 no 1_655
H6A H16C 3.1547 no 1_655
H6A H23A 3.0890 no 1_655
H6A H23B 3.3385 no 1_655
H6A H23C 3.3823 no 1_655
H6B O3 3.4479 no .
H6B C45 3.4596 no .
H6B C47 3.2505 no 2_656
H6B H7B 3.0615 no 2_666
H6B H9B 3.1296 no 2_666
H6B H15A 3.2442 no 1_655
H6C C9 3.3489 no 2_666
H6C C15 3.2770 no 1_655
H6C C16 3.2837 no 1_655
H6C H7B 2.8886 no 2_666
H6C H9B 2.4682 no 2_666
H6C H9C 3.5449 no 2_666
H6C H15A 2.4460 no 1_655
H6C H15B 3.4209 no 1_655
H6C H16B 2.9306 no 1_655
H6C H16C 2.8701 no 1_655
H7A C7 3.4875 no 2_666
H7A C14 3.2613 no 2_666
H7A C16 3.0655 no 1_655
H7A H7B 2.8449 no 2_666
H7A H9B 3.1776 no 2_666
H7A H14A 3.5693 no 2_666
H7A H14B 2.9896 no 2_666
H7A H14C 2.7591 no 2_666
H7A H16A 3.5157 no 1_655
H7A H16B 2.6051 no 1_655
H7A H16C 2.6946 no 1_655
H7B C2 3.3533 no 2_666
H7B C3 3.2674 no 2_666
H7B C6 3.2424 no 2_666
H7B C7 3.1296 no 2_666
H7B C47 3.2687 no 1_565
H7B H6B 3.0615 no 2_666
H7B H6C 2.8886 no 2_666
H7B H7A 2.8449 no 2_666
H7B H7B 2.8785 no 2_666
H7B H14A 3.5951 no 2_666
H7B H14C 3.1461 no 2_666
H7C C16 3.4926 no 1_655
H7C C47 3.0258 no 1_565
H7C H14B 3.4267 no 2_666
H7C H14C 3.5845 no 2_666
H7C H16B 3.3941 no 1_655
H7C H16C 2.9470 no 1_655
H8A F6 2.7330 no 1_565
H8B F6 2.9715 no 1_565
H8B C47 3.3167 no 1_565
H8B C48 3.1067 no 1_565
H9A F6 3.1484 no 1_565
H9A C15 3.5329 no 2_566
H9A C41 3.5079 no .
H9A C42 3.2052 no .
H9A C48 3.4315 no 1_565
H9A H15A 3.2909 no 2_566
H9A H15B 3.0361 no 2_566
H9B C6 3.2192 no 2_666
H9B C47 3.5125 no 1_565
H9B H6B 3.1296 no 2_666
H9B H6C 2.4682 no 2_666
H9B H7A 3.1776 no 2_666
H9B H15A 3.1431 no 2_566
H9B H15B 3.2397 no 2_566
H9C C15 3.4989 no 2_566
H9C H6C 3.5449 no 2_666
H9C H15A 3.4271 no 2_566
H9C H15B 2.7235 no 2_566
H9C H16B 3.5141 no 2_566
H13A O2 3.3640 no 1_545
H13A C43 3.3723 no 1_545
H13B O2 3.3281 no 1_545
H13B C43 3.1445 no 1_545
H14A O2 3.5213 no 1_545
H14A C46 3.1746 no 2_656
H14A C47 3.3246 no 2_656
H14A H7A 3.5693 no 2_666
H14A H7B 3.5951 no 2_666
H14B C7 3.5542 no 2_666
H14B C16 3.3262 no 2_566
H14B C41 3.3008 no 2_566
H14B H7A 2.9896 no 2_666
H14B H7C 3.4267 no 2_666
H14B H16A 3.1568 no 2_566
H14B H16B 2.6633 no 2_566
H14C C7 3.3238 no 2_666
H14C H7A 2.7591 no 2_666
H14C H7B 3.1461 no 2_666
H14C H7C 3.5845 no 2_666
H14C H16B 3.4325 no 2_566
H15A C6 2.9457 no 1_455
H15A C9 3.4781 no 2_566
H15A C45 3.5931 no 1_455
H15A H6A 2.7173 no 1_455
H15A H6B 3.2442 no 1_455
H15A H6C 2.4460 no 1_455
H15A H9A 3.2909 no 2_566
H15A H9B 3.1431 no 2_566
H15A H9C 3.4271 no 2_566
H15B C9 3.1712 no 2_566
H15B C11 3.4004 no 2_566
H15B C12 3.1775 no 2_566
H15B C16 3.0482 no 2_566
H15B C41 3.4746 no 2_566
H15B H6C 3.4209 no 1_455
H15B H9A 3.0361 no 2_566
H15B H9B 3.2397 no 2_566
H15B H9C 2.7235 no 2_566
H15B H15B 3.0346 no 2_566
H15B H16A 2.9500 no 2_566
H15B H16B 2.6380 no 2_566
H15C C41 2.8994 no 2_566
H15C C42 3.0222 no 2_566
H15C H16A 3.3908 no 2_566
H15C H16B 3.2735 no 2_566
H16A C41 2.5451 no .
H16A C44 3.0354 no .
H16A H7A 3.5157 no 1_455
H16A H14B 3.1568 no 2_566
H16A H15B 2.9500 no 2_566
H16A H15C 3.3908 no 2_566
H16B C7 3.4012 no 1_455
H16B C14 3.4633 no 2_566
H16B C15 3.2842 no 2_566
H16B H6C 2.9306 no 1_455
H16B H7A 2.6051 no 1_455
H16B H7C 3.3941 no 1_455
H16B H9C 3.5141 no 2_566
H16B H14B 2.6633 no 2_566
H16B H14C 3.4325 no 2_566
H16B H15B 2.6380 no 2_566
H16B H15C 3.2735 no 2_566
H16C C2 3.4906 no 1_455
H16C C3 3.4618 no 1_455
H16C C6 3.3045 no 1_455
H16C C7 3.1402 no 1_455
H16C H6A 3.1547 no 1_455
H16C H6C 2.8701 no 1_455
H16C H7A 2.6946 no 1_455
H16C H7C 2.9470 no 1_455
H16C H36B 3.3035 no 1_455
H17A F1 3.0620 no 1_565
H17A F6 3.1303 no 1_565
H17B F1 3.2077 no 1_565
H17B F6 3.1168 no 1_565
H17B C41 3.1627 no .
H17B C44 3.3273 no .
H18A C36 3.1340 no 1_455
H18A H36A 2.6479 no 1_455
H18A H36B 3.2809 no 1_455
H18A H36C 2.9791 no 1_455
H18B H36A 3.0732 no 1_455
H18C F1 2.9938 no 1_565
H18C C38 3.3261 no 1_465
H18C H36A 3.3656 no 1_455
H22A C43 3.3733 no 1_545
H22B O1 2.4349 no 1_455
H22B C37 3.3720 no 1_455
H22B C40 3.1221 no 1_455
H23A H5A 3.1172 no 1_455
H23A H6A 3.0890 no 1_455
H23B C43 3.5884 no 1_545
H23B C45 3.3052 no 1_455
H23B H5A 3.2719 no 1_455
H23B H6A 3.3385 no 1_455
H23C C5 3.1173 no 1_455
H23C C40 3.3854 no 1_455
H23C H5A 2.4033 no 1_455
H23C H5B 3.2429 no 1_455
H23C H5C 3.2663 no 1_455
H23C H6A 3.3823 no 1_455
H24A F5 2.9994 no 2_555
H24A C33 3.4545 no 2_555
H24A C34 3.4893 no 1_455
H24A H32B 3.1563 no 2_555
H24A H33A 2.7743 no 1_455
H24A H33B 3.4657 no 2_555
H24A H33C 2.7086 no 2_555
H24A H34B 2.5571 no 1_455
H24B C5 3.5604 no 1_455
H24B C34 3.5796 no 1_455
H24B H5A 3.4568 no 1_455
H24B H5B 3.0952 no 1_455
H24B H5C 3.5626 no 1_455
H24B H33A 2.8479 no 1_455
H24B H34B 2.7564 no 1_455
H24C O1 2.5319 no 1_455
H24C C33 3.4137 no 2_555
H24C C40 3.0611 no 1_455
H24C H32B 2.7719 no 2_555
H24C H33A 3.4126 no 1_455
H24C H33B 3.0422 no 2_555
H24C H33C 2.8837 no 2_555
H25A F1 2.9022 no 2_555
H25A F5 3.3318 no 2_555
H25A C37 3.4187 no 2_655
H25A H25B 3.1381 no 2_565
H25A H26B 2.8597 no 2_565
H25B C25 3.2357 no 2_565
H25B C26 3.1806 no 2_565
H25B C27 3.1038 no 2_565
H25B H25A 3.1381 no 2_565
H25B H25B 2.4926 no 2_565
H25B H26B 2.4541 no 2_565
H25B H27B 3.0481 no 2_565
H25B H27C 2.6798 no 2_565
H25B H34B 3.3740 no 1_455
H25C F1 3.1681 no 2_555
H25C F4 3.0827 no 2_555
H25C F5 2.7579 no 2_555
H25C C34 3.1615 no 1_455
H25C H26B 3.0455 no 2_565
H25C H27B 3.2343 no 2_565
H25C H34A 3.2872 no 1_455
H25C H34B 2.3801 no 1_455
H25C H34C 3.4098 no 1_455
H26A F1 3.3872 no 1_565
H26A F4 2.8435 no 1_565
H26B F1 2.9938 no 1_565
H26B F4 3.0994 no 1_565
H26B C25 2.9436 no 2_565
H26B H25A 2.8597 no 2_565
H26B H25B 2.4541 no 2_565
H26B H25C 3.0455 no 2_565
H27A C37 3.5492 no 2_655
H27A C38 3.5544 no 2_655
H27B F4 3.1428 no 1_565
H27B C25 3.5893 no 2_565
H27B C34 2.9870 no 2_665
H27B H25B 3.0481 no 2_565
H27B H25C 3.2343 no 2_565
H27B H34A 2.7253 no 2_665
H27B H34B 3.2045 no 2_665
H27B H34C 2.5676 no 2_665
H27C C25 3.5474 no 2_565
H27C C37 3.1837 no 2_655
H27C C38 3.1207 no 2_655
H27C H25B 2.6798 no 2_565
H27C H34C 3.4385 no 2_665
H31A F2 3.4079 no .
H31B P1 3.5589 no .
H31B F2 2.6495 no .
H31B F5 2.6928 no .
H32A O1 3.1030 no 1_455
H32A C32 3.3422 no 2_555
H32A C37 3.2062 no 1_455
H32A H32A 3.2253 no 2_555
H32A H32B 3.0257 no 2_555
H32A H32C 3.2159 no 2_555
H32B O1 3.2362 no 2_655
H32B C24 3.3616 no 2_555
H32B C32 3.5332 no 2_555
H32B H24A 3.1563 no 2_555
H32B H24C 2.7719 no 2_555
H32B H32A 3.0257 no 2_555
H32B H32C 3.4140 no 2_555
H32C H32A 3.2159 no 2_555
H32C H32B 3.4140 no 2_555
H33A C24 3.1724 no 1_655
H33A C33 2.9766 no 2_655
H33A H24A 2.7743 no 1_655
H33A H24B 2.8479 no 1_655
H33A H24C 3.4126 no 1_655
H33A H33A 2.5497 no 2_655
H33A H33B 2.9427 no 2_655
H33A H33C 2.9450 no 2_655
H33B O1 3.2181 no 2_655
H33B C40 3.0862 no 2_655
H33B H24A 3.4657 no 2_555
H33B H24C 3.0422 no 2_555
H33B H33A 2.9427 no 2_655
H33C F5 3.0858 no .
H33C C24 3.2287 no 2_555
H33C H24A 2.7086 no 2_555
H33C H24C 2.8837 no 2_555
H33C H33A 2.9450 no 2_655
H34A F4 3.0040 no 2_655
H34A H25C 3.2872 no 1_655
H34A H27B 2.7253 no 2_665
H34A H35B 3.2964 no 2_665
H34B C20 3.5178 no 1_655
H34B C21 3.5998 no 1_655
H34B C24 3.0142 no 1_655
H34B C25 3.1817 no 1_655
H34B H24A 2.5571 no 1_655
H34B H24B 2.7564 no 1_655
H34B H25B 3.3740 no 1_655
H34B H25C 2.3801 no 1_655
H34B H27B 3.2045 no 2_665
H34C C27 3.3911 no 2_665
H34C H25C 3.4098 no 1_655
H34C H27B 2.5676 no 2_665
H34C H27C 3.4385 no 2_665
H35A F4 3.1503 no 1_565
H35B F4 3.0980 no 1_565
H35B C39 3.4318 no 1_565
H35B H34A 3.2964 no 2_665
H36A C18 3.1922 no 1_655
H36A H18A 2.6479 no 1_655
H36A H18B 3.0732 no 1_655
H36A H18C 3.3656 no 1_655
H36B H16C 3.3035 no 1_655
H36B H18A 3.2809 no 1_655
H36C C38 3.0595 no 1_565
H36C C39 2.9342 no 1_565
H36C H18A 2.9791 no 1_655

loop_
_geom_torsion_atom_site_label_1
_geom_torsion_atom_site_label_2
_geom_torsion_atom_site_label_3
_geom_torsion_atom_site_label_4
_geom_torsion
_geom_torsion_publ_flag
C1 Fe1 C10 N3 -62.8(3) no
C1 Fe1 C10 N4 120.5(3) no
C10 Fe1 C1 N1 117.7(4) no
C10 Fe1 C1 N2 -63.1(4) no
C1 Fe1 C28 N7 119.9(4) no
C1 Fe1 C28 N8 -61.9(4) no
C28 Fe1 C1 N1 -61.8(4) no
C28 Fe1 C1 N2 117.5(3) no
C10 Fe1 C19 N5 -61.1(4) no
C10 Fe1 C19 N6 118.1(4) no
C19 Fe1 C10 N3 118.1(3) no
C19 Fe1 C10 N4 -58.7(3) no
C19 Fe1 C28 N7 -60.9(4) no
C19 Fe1 C28 N8 117.2(4) no
C28 Fe1 C19 N5 118.3(4) no
C28 Fe1 C19 N6 -62.5(4) no
C37 O1 C40 C39 -11.9(13) no
C40 O1 C37 C38 7.9(12) no
C42 O2 C43 C44 -14(2) no
C43 O2 C42 C41 4(3) no
C45 O3 C48 C47 -0(2) no
C48 O3 C45 C46 8.4(17) no
C1 N1 C2 C3 -0.2(5) no
C1 N1 C2 C6 177.7(3) no
C2 N1 C1 Fe1 179.2(3) no
C2 N1 C1 N2 -0.2(4) no
C1 N1 C4 C5 108.2(4) no
C4 N1 C1 Fe1 -0.6(6) no
C4 N1 C1 N2 180.0(3) no
C2 N1 C4 C5 -71.6(5) no
C4 N1 C2 C3 179.6(4) no
C4 N1 C2 C6 -2.5(6) no
C1 N2 C3 C2 -0.7(5) no
C1 N2 C3 C7 176.4(3) no
C3 N2 C1 Fe1 -178.9(3) no
C3 N2 C1 N1 0.5(4) no
C1 N2 C8 C9 106.3(4) no
C8 N2 C1 Fe1 -0.3(6) no
C8 N2 C1 N1 179.1(3) no
C3 N2 C8 C9 -75.3(5) no
C8 N2 C3 C2 -179.2(4) no
C8 N2 C3 C7 -2.2(6) no
C10 N3 C11 C12 -0.5(4) no
C10 N3 C11 C15 174.6(3) no
C11 N3 C10 Fe1 -177.4(3) no
C11 N3 C10 N4 -0.0(4) no
C10 N3 C13 C14 104.3(4) no
C13 N3 C10 Fe1 3.3(5) no
C13 N3 C10 N4 -179.3(3) no
C11 N3 C13 C14 -74.9(5) no
C13 N3 C11 C12 178.8(3) no
C13 N3 C11 C15 -6.2(6) no
C10 N4 C12 C11 -0.9(4) no
C10 N4 C12 C16 179.7(3) no
C12 N4 C10 Fe1 177.9(3) no
C12 N4 C10 N3 0.5(4) no
C10 N4 C17 C18 112.9(4) no
C17 N4 C10 Fe1 -6.4(5) no
C17 N4 C10 N3 176.2(3) no
C12 N4 C17 C18 -72.0(5) no
C17 N4 C12 C11 -176.4(3) no
C17 N4 C12 C16 4.1(6) no
C19 N5 C20 C21 -1.5(5) no
C19 N5 C20 C24 177.3(4) no
C20 N5 C19 Fe1 -179.6(3) no
C20 N5 C19 N6 1.0(4) no
C19 N5 C22 C23 111.3(4) no
C22 N5 C19 Fe1 -2.7(6) no
C22 N5 C19 N6 177.9(3) no
C20 N5 C22 C23 -72.2(5) no
C22 N5 C20 C21 -178.3(4) no
C22 N5 C20 C24 0.5(6) no
C19 N6 C21 C20 -0.8(5) no
C19 N6 C21 C25 177.1(4) no
C21 N6 C19 Fe1 -179.5(3) no
C21 N6 C19 N5 -0.1(5) no
C19 N6 C26 C27 110.9(4) no
C26 N6 C19 Fe1 -3.3(6) no
C26 N6 C19 N5 176.0(4) no
C21 N6 C26 C27 -73.4(5) no
C26 N6 C21 C20 -176.9(4) no
C26 N6 C21 C25 1.0(7) no
C28 N7 C29 C30 -1.8(5) no
C28 N7 C29 C33 175.3(4) no
C29 N7 C28 Fe1 179.9(4) no
C29 N7 C28 N8 1.4(5) no
C28 N7 C31 C32 110.1(4) no
C31 N7 C28 Fe1 -2.5(6) no
C31 N7 C28 N8 179.0(4) no
C29 N7 C31 C32 -72.5(5) no
C31 N7 C29 C30 -179.5(4) no
C31 N7 C29 C33 -2.3(7) no
C28 N8 C30 C29 -0.6(5) no
C28 N8 C30 C34 176.4(4) no
C30 N8 C28 Fe1 -179.0(3) no
C30 N8 C28 N7 -0.5(5) no
C28 N8 C35 C36 106.1(4) no
C35 N8 C28 Fe1 2.5(6) no
C35 N8 C28 N7 -179.0(4) no
C30 N8 C35 C36 -72.2(5) no
C35 N8 C30 C29 177.9(4) no
C35 N8 C30 C34 -5.1(7) no
N1 C2 C3 N2 0.5(5) no
N1 C2 C3 C7 -176.2(4) no
C6 C2 C3 N2 -177.1(4) no
C6 C2 C3 C7 6.1(8) no
N3 C11 C12 N4 0.8(4) no
N3 C11 C12 C16 -179.8(4) no
C15 C11 C12 N4 -173.7(4) no
C15 C11 C12 C16 5.7(8) no
N5 C20 C21 N6 1.3(5) no
N5 C20 C21 C25 -176.4(4) no
C24 C20 C21 N6 -177.4(4) no
C24 C20 C21 C25 4.9(8) no
N7 C29 C30 N8 1.4(5) no
N7 C29 C30 C34 -175.3(4) no
C33 C29 C30 N8 -175.4(5) no
C33 C29 C30 C34 7.9(9) no
O1 C37 C38 C39 -0.8(14) no
C37 C38 C39 C40 -7(3) no
C38 C39 C40 O1 11(2) no
C42 C41 C44 C43 -21(3) no
C44 C41 C42 O2 10(3) no
O2 C43 C44 C41 19(2) no
O3 C45 C46 C47 -16(3) no
C45 C46 C47 C48 17(3) no
C46 C47 C48 O3 -9(3) no
